data_7152189
loop_
_publ_author_name
'Wang, Chubei'
'Xu, Chao'
'Tan, Xiaosong'
'Peng, Hao'
'He, Hongwu'

_publ_section_title
;
 The asymmetric synthesis of chiral cyclic \a-hydroxy phosphonates and
 quaternary cyclic \a-hydroxy phosphonates.
;
_journal_issue 8
_journal_name_full 'Organic &amp; biomolecular chemistry'
_journal_page_first 1680
_journal_page_last 1685
_journal_paper_doi 10.1039/c1ob06669b
_journal_volume 10
_journal_year 2012
_chemical_absolute_configuration ad
_chemical_formula_moiety 'C42 H66 Al2 Br2 N2 O4, 2(C H2 Cl2)'
_chemical_formula_sum 'C44 H70 Al2 Br2 Cl4 N2 O4'
_chemical_formula_weight 1046.60
_chemical_name_systematic
;
?
;
_space_group_IT_number 20
_symmetry_cell_setting orthorhombic
_symmetry_space_group_name_Hall 'C 2c 2'
_symmetry_space_group_name_H-M 'C 2 2 21'
_atom_sites_solution_hydrogens geom
_atom_sites_solution_primary direct
_atom_sites_solution_secondary difmap
_audit_creation_method SHELXL-97
_cell_angle_alpha 90.00
_cell_angle_beta 90.00
_cell_angle_gamma 90.00
_cell_formula_units_Z 4
_cell_length_a 12.9848(17)
_cell_length_b 17.0304(17)
_cell_length_c 24.393(3)
_cell_measurement_reflns_used 6044
_cell_measurement_temperature 298(2)
_cell_measurement_theta_max 25.59
_cell_measurement_theta_min 2.39
_cell_volume 5394.2(11)
_computing_cell_refinement 'Bruker SMART'
_computing_data_collection 'Bruker SMART'
_computing_data_reduction 'Bruker SAINT'
_computing_molecular_graphics 'Bruker SHELXTL'
_computing_publication_material 'Bruker SHELXTL'
_computing_structure_refinement 'SHELXL-97 (Sheldrick, 1997)'
_computing_structure_solution 'SHELXS-97 (Sheldrick, 1990)'
_diffrn_ambient_temperature 298(2)
_diffrn_measured_fraction_theta_full 0.997
_diffrn_measured_fraction_theta_max 0.997
_diffrn_measurement_device_type 'CCD area detector'
_diffrn_measurement_method 'phi and omega scans'
_diffrn_radiation_monochromator graphite
_diffrn_radiation_source 'fine-focus sealed tube'
_diffrn_radiation_type MoK\a
_diffrn_radiation_wavelength 0.71073
_diffrn_reflns_av_R_equivalents 0.0829
_diffrn_reflns_av_sigmaI/netI 0.0723
_diffrn_reflns_limit_h_max 17
_diffrn_reflns_limit_h_min -17
_diffrn_reflns_limit_k_max 22
_diffrn_reflns_limit_k_min -10
_diffrn_reflns_limit_l_max 32
_diffrn_reflns_limit_l_min -32
_diffrn_reflns_number 18710
_diffrn_reflns_theta_full 28.31
_diffrn_reflns_theta_max 28.31
_diffrn_reflns_theta_min 1.97
_exptl_absorpt_coefficient_mu 1.771
_exptl_absorpt_correction_T_max 0.8428
_exptl_absorpt_correction_T_min 0.6559
_exptl_absorpt_correction_type psi-scan
_exptl_crystal_colour colorless
_exptl_crystal_density_diffrn 1.289
_exptl_crystal_density_method 'not measured'
_exptl_crystal_description block
_exptl_crystal_F_000 2176
_exptl_crystal_size_max 0.26
_exptl_crystal_size_mid 0.20
_exptl_crystal_size_min 0.10
_refine_diff_density_max 0.550
_refine_diff_density_min -0.250
_refine_diff_density_rms 0.059
_refine_ls_abs_structure_details 'Flack H D (1983), Acta Cryst. A39, 876-881'
_refine_ls_abs_structure_Flack 0.004(8)
_refine_ls_extinction_method none
_refine_ls_goodness_of_fit_ref 0.934
_refine_ls_hydrogen_treatment constr
_refine_ls_matrix_type full
_refine_ls_number_parameters 271
_refine_ls_number_reflns 6666
_refine_ls_number_restraints 0
_refine_ls_restrained_S_all 0.934
_refine_ls_R_factor_all 0.0612
_refine_ls_R_factor_gt 0.0424
_refine_ls_shift/su_max 0.001
_refine_ls_shift/su_mean 0.000
_refine_ls_structure_factor_coef Fsqd
_refine_ls_weighting_details 'calc w=1/[\s^2^(Fo^2^)+(0.0424P)^2^+0.0000P] where P=(Fo^2^+2Fc^2^)/3'
_refine_ls_weighting_scheme calc
_refine_ls_wR_factor_gt 0.0947
_refine_ls_wR_factor_ref 0.0997
_reflns_number_gt 4745
_reflns_number_total 6666
_reflns_threshold_expression >2sigma(I)
_cod_data_source_file c1ob06669b.txt
_cod_data_source_block t
_cod_original_sg_symbol_H-M C222(1)
_cod_database_code 7152189

loop_
_symmetry_equiv_pos_as_xyz
'x, y, z'
'-x, -y, z+1/2'
'-x, y, -z+1/2'
'x, -y, -z'
'x+1/2, y+1/2, z'
'-x+1/2, -y+1/2, z+1/2'
'-x+1/2, y+1/2, -z+1/2'
'x+1/2, -y+1/2, -z'

loop_
_atom_site_label
_atom_site_type_symbol
_atom_site_fract_x
_atom_site_fract_y
_atom_site_fract_z
_atom_site_U_iso_or_equiv
_atom_site_adp_type
_atom_site_occupancy
_atom_site_symmetry_multiplicity
_atom_site_calc_flag
_atom_site_refinement_flags
Al1 Al 0.33010(6) 0.42079(4) 0.52058(3) 0.03330(17) Uani 1 1 d .
Br1 Br 0.50171(2) 0.382479(18) 0.516664(14) 0.05756(11) Uani 1 1 d .
C1 C 0.2754(2) 0.30081(16) 0.59208(12) 0.0389(6) Uani 1 1 d .
C2 C 0.2593(2) 0.24649(16) 0.54905(12) 0.0419(7) Uani 1 1 d .
C3 C 0.2472(2) 0.16551(17) 0.56148(13) 0.0446(7) Uani 1 1 d .
H3 H 0.2359 0.1302 0.5330 0.054 Uiso 1 1 calc R
C4 C 0.2517(2) 0.13834(16) 0.61359(14) 0.0474(8) Uani 1 1 d .
C5 C 0.2706(2) 0.19317(18) 0.65466(12) 0.0490(8) Uani 1 1 d .
H5 H 0.2752 0.1748 0.6905 0.059 Uiso 1 1 calc R
C6 C 0.2831(2) 0.27290(17) 0.64621(11) 0.0421(7) Uani 1 1 d .
C7 C 0.2472(2) 0.27051(15) 0.49284(11) 0.0400(6) Uani 1 1 d .
H7 H 0.2284 0.2324 0.4675 0.048 Uiso 1 1 calc R
C8 C 0.2429(2) 0.36195(15) 0.41698(12) 0.0386(6) Uani 1 1 d .
H8 H 0.2679 0.3184 0.3943 0.046 Uiso 1 1 calc R
C9 C 0.3136(2) 0.43389(17) 0.40692(11) 0.0418(7) Uani 1 1 d .
H9A H 0.3821 0.4165 0.3965 0.050 Uiso 1 1 calc R
H9B H 0.2861 0.4659 0.3775 0.050 Uiso 1 1 calc R
C10 C 0.1281(2) 0.37600(19) 0.40282(11) 0.0471(7) Uani 1 1 d .
C11 C 0.0633(3) 0.3037(2) 0.41520(17) 0.0740(11) Uani 1 1 d .
H11A H 0.0572 0.2973 0.4542 0.111 Uiso 1 1 calc R
H11B H 0.0958 0.2581 0.3997 0.111 Uiso 1 1 calc R
H11C H -0.0040 0.3099 0.3995 0.111 Uiso 1 1 calc R
C12 C 0.1208(3) 0.3921(2) 0.34089(12) 0.0678(10) Uani 1 1 d .
H12A H 0.0498 0.3953 0.3303 0.102 Uiso 1 1 calc R
H12B H 0.1536 0.3502 0.3212 0.102 Uiso 1 1 calc R
H12C H 0.1547 0.4408 0.3326 0.102 Uiso 1 1 calc R
C13 C 0.0835(3) 0.4452(2) 0.43434(15) 0.0641(10) Uani 1 1 d .
H13A H 0.1184 0.4925 0.4237 0.096 Uiso 1 1 calc R
H13B H 0.0927 0.4368 0.4729 0.096 Uiso 1 1 calc R
H13C H 0.0114 0.4500 0.4263 0.096 Uiso 1 1 calc R
C14 C 0.2334(3) 0.0510(2) 0.62833(16) 0.0627(9) Uani 1 1 d .
C15 C 0.2379(4) -0.0021(2) 0.57772(19) 0.0922(15) Uani 1 1 d .
H15A H 0.2994 0.0090 0.5573 0.138 Uiso 1 1 calc R
H15B H 0.1788 0.0076 0.5551 0.138 Uiso 1 1 calc R
H15C H 0.2382 -0.0560 0.5890 0.138 Uiso 1 1 calc R
C16 C 0.1280(4) 0.0433(3) 0.6556(3) 0.126(2) Uani 1 1 d .
H16A H 0.0750 0.0485 0.6284 0.188 Uiso 1 1 calc R
H16B H 0.1201 0.0837 0.6827 0.188 Uiso 1 1 calc R
H16C H 0.1226 -0.0072 0.6728 0.188 Uiso 1 1 calc R
C17 C 0.3175(4) 0.0218(2) 0.66734(16) 0.0842(13) Uani 1 1 d .
H17A H 0.3090 -0.0335 0.6735 0.126 Uiso 1 1 calc R
H17B H 0.3123 0.0492 0.7016 0.126 Uiso 1 1 calc R
H17C H 0.3839 0.0314 0.6514 0.126 Uiso 1 1 calc R
C18 C 0.3032(3) 0.3312(2) 0.69408(13) 0.0608(10) Uani 1 1 d .
C19 C 0.3132(4) 0.2878(2) 0.74936(14) 0.0860(13) Uani 1 1 d .
H19A H 0.3742 0.2560 0.7491 0.129 Uiso 1 1 calc R
H19B H 0.2540 0.2550 0.7549 0.129 Uiso 1 1 calc R
H19C H 0.3177 0.3255 0.7785 0.129 Uiso 1 1 calc R
C20 C 0.4047(3) 0.3758(2) 0.68460(15) 0.0731(11) Uani 1 1 d .
H20A H 0.3999 0.4056 0.6513 0.110 Uiso 1 1 calc R
H20B H 0.4604 0.3390 0.6818 0.110 Uiso 1 1 calc R
H20C H 0.4170 0.4107 0.7148 0.110 Uiso 1 1 calc R
C21 C 0.2106(4) 0.3860(3) 0.69902(15) 0.0787(12) Uani 1 1 d .
H21A H 0.2255 0.4265 0.7253 0.118 Uiso 1 1 calc R
H21B H 0.1516 0.3567 0.7109 0.118 Uiso 1 1 calc R
H21C H 0.1966 0.4095 0.6640 0.118 Uiso 1 1 calc R
C22 C 0.5033(4) 0.2395(3) 0.3884(2) 0.1190(19) Uani 1 1 d .
H22A H 0.4945 0.2855 0.4113 0.143 Uiso 1 1 calc R
H22B H 0.5767 0.2313 0.3835 0.143 Uiso 1 1 calc R
Cl2 Cl 0.45103(17) 0.25776(15) 0.32719(8) 0.1825(10) Uani 1 1 d .
Cl3 Cl 0.4531(2) 0.15978(13) 0.42200(12) 0.1982(10) Uani 1 1 d .
N1 N 0.26057(17) 0.34147(13) 0.47511(9) 0.0365(5) Uani 1 1 d .
O1 O 0.28260(16) 0.37732(11) 0.58136(7) 0.0410(4) Uani 1 1 d .
O2 O 0.31833(15) 0.47807(10) 0.45612(7) 0.0364(4) Uani 1 1 d .

loop_
_atom_site_aniso_label
_atom_site_aniso_U_11
_atom_site_aniso_U_22
_atom_site_aniso_U_33
_atom_site_aniso_U_23
_atom_site_aniso_U_13
_atom_site_aniso_U_12
Al1 0.0370(4) 0.0255(3) 0.0373(4) 0.0027(3) -0.0004(4) -0.0007(3)
Br1 0.04161(14) 0.04715(17) 0.0839(2) 0.00396(17) -0.00239(18) 0.00800(16)
C1 0.0350(14) 0.0330(14) 0.0486(17) 0.0051(13) -0.0014(12) -0.0033(12)
C2 0.0403(15) 0.0348(15) 0.0507(16) 0.0085(13) -0.0036(13) -0.0028(13)
C3 0.0461(16) 0.0329(14) 0.0548(19) 0.0034(14) -0.0060(13) -0.0058(13)
C4 0.0474(17) 0.0343(16) 0.060(2) 0.0151(14) -0.0059(14) -0.0089(14)
C5 0.0507(17) 0.0523(19) 0.0441(17) 0.0186(15) -0.0044(14) -0.0033(16)
C6 0.0476(16) 0.0389(16) 0.0399(16) 0.0092(13) -0.0004(12) -0.0039(14)
C7 0.0415(14) 0.0333(14) 0.0450(16) -0.0007(12) -0.0051(12) -0.0037(13)
C8 0.0514(17) 0.0310(14) 0.0333(14) -0.0023(11) 0.0014(12) -0.0002(13)
C9 0.0532(17) 0.0372(15) 0.0350(15) -0.0003(12) 0.0026(13) 0.0013(14)
C10 0.0524(17) 0.0458(17) 0.0432(16) 0.0002(14) -0.0103(13) -0.0030(16)
C11 0.064(2) 0.068(3) 0.090(3) 0.009(2) -0.021(2) -0.024(2)
C12 0.092(3) 0.061(2) 0.0496(19) -0.0071(17) -0.0252(18) 0.005(2)
C13 0.0509(19) 0.073(3) 0.069(2) -0.0121(19) -0.0080(17) 0.0111(18)
C14 0.067(2) 0.0431(18) 0.078(2) 0.0199(17) -0.0090(19) -0.0161(18)
C15 0.137(4) 0.0400(18) 0.100(3) 0.015(2) -0.040(3) -0.019(3)
C16 0.096(4) 0.061(3) 0.220(7) 0.031(4) 0.048(4) -0.016(3)
C17 0.113(4) 0.053(2) 0.087(3) 0.023(2) -0.027(3) 0.000(2)
C18 0.090(3) 0.0482(19) 0.0444(18) 0.0064(15) -0.0086(17) -0.0057(19)
C19 0.140(4) 0.074(2) 0.0440(18) 0.015(2) -0.015(3) -0.014(3)
C20 0.090(3) 0.067(3) 0.062(2) 0.007(2) -0.0224(19) -0.029(2)
C21 0.112(3) 0.069(2) 0.054(2) -0.005(2) 0.010(2) 0.014(3)
C22 0.071(3) 0.122(4) 0.164(5) -0.058(4) 0.010(3) -0.021(3)
Cl2 0.1563(17) 0.259(3) 0.1317(13) -0.0588(16) -0.0307(12) 0.0701(18)
Cl3 0.220(3) 0.1165(14) 0.258(3) -0.0097(17) 0.032(2) -0.0248(17)
N1 0.0422(11) 0.0292(10) 0.0382(12) 0.0022(10) -0.0004(10) -0.0040(10)
O1 0.0548(11) 0.0312(10) 0.0369(10) 0.0034(8) -0.0011(8) -0.0066(9)
O2 0.0499(11) 0.0248(9) 0.0345(9) 0.0011(8) -0.0009(9) -0.0034(8)

loop_
_atom_type_symbol
_atom_type_description
_atom_type_scat_dispersion_real
_atom_type_scat_dispersion_imag
_atom_type_scat_source
C C 0.0033 0.0016 'International Tables Vol C Tables 4.2.6.8 and 6.1.1.4'
H H 0.0000 0.0000 'International Tables Vol C Tables 4.2.6.8 and 6.1.1.4'
N N 0.0061 0.0033 'International Tables Vol C Tables 4.2.6.8 and 6.1.1.4'
O O 0.0106 0.0060 'International Tables Vol C Tables 4.2.6.8 and 6.1.1.4'
Al Al 0.0645 0.0514 'International Tables Vol C Tables 4.2.6.8 and 6.1.1.4'
Cl Cl 0.1484 0.1585 'International Tables Vol C Tables 4.2.6.8 and 6.1.1.4'
Br Br -0.2901 2.4595 'International Tables Vol C Tables 4.2.6.8 and 6.1.1.4'

loop_
_geom_angle_atom_site_label_1
_geom_angle_atom_site_label_2
_geom_angle_atom_site_label_3
_geom_angle
_geom_angle_site_symmetry_1
_geom_angle_site_symmetry_3
O1 Al1 O2 96.03(9) . 4_566
O1 Al1 O2 154.34(10) . .
O2 Al1 O2 76.14(9) 4_566 .
O1 Al1 N1 91.45(10) . .
O2 Al1 N1 141.94(10) 4_566 .
O2 Al1 N1 81.11(9) . .
O1 Al1 Br1 104.56(7) . .
O2 Al1 Br1 111.04(7) 4_566 .
O2 Al1 Br1 101.04(7) . .
N1 Al1 Br1 102.95(7) . .
O1 Al1 Al1 133.22(8) . 4_566
O2 Al1 Al1 38.93(6) 4_566 4_566
O2 Al1 Al1 38.02(5) . 4_566
N1 Al1 Al1 116.54(8) . 4_566
Br1 Al1 Al1 104.40(2) . 4_566
O1 C1 C6 120.6(3) . .
O1 C1 C2 120.3(2) . .
C6 C1 C2 119.1(2) . .
C1 C2 C3 119.5(3) . .
C1 C2 C7 122.5(2) . .
C3 C2 C7 117.9(3) . .
C4 C3 C2 121.8(3) . .
C4 C3 H3 119.1 . .
C2 C3 H3 119.1 . .
C3 C4 C5 117.0(3) . .
C3 C4 C14 122.7(3) . .
C5 C4 C14 120.3(3) . .
C6 C5 C4 124.9(3) . .
C6 C5 H5 117.5 . .
C4 C5 H5 117.5 . .
C5 C6 C1 117.6(3) . .
C5 C6 C18 122.3(3) . .
C1 C6 C18 120.1(3) . .
N1 C7 C2 124.7(3) . .
N1 C7 H7 117.7 . .
C2 C7 H7 117.7 . .
N1 C8 C10 113.6(2) . .
N1 C8 C9 104.2(2) . .
C10 C8 C9 114.4(2) . .
N1 C8 H8 108.1 . .
C10 C8 H8 108.1 . .
C9 C8 H8 108.1 . .
O2 C9 C8 108.1(2) . .
O2 C9 H9A 110.1 . .
C8 C9 H9A 110.1 . .
O2 C9 H9B 110.1 . .
C8 C9 H9B 110.1 . .
H9A C9 H9B 108.4 . .
C13 C10 C11 108.5(3) . .
C13 C10 C12 109.6(3) . .
C11 C10 C12 107.8(3) . .
C13 C10 C8 111.9(2) . .
C11 C10 C8 111.3(3) . .
C12 C10 C8 107.8(3) . .
C10 C11 H11A 109.5 . .
C10 C11 H11B 109.5 . .
H11A C11 H11B 109.5 . .
C10 C11 H11C 109.5 . .
H11A C11 H11C 109.5 . .
H11B C11 H11C 109.5 . .
C10 C12 H12A 109.5 . .
C10 C12 H12B 109.5 . .
H12A C12 H12B 109.5 . .
C10 C12 H12C 109.5 . .
H12A C12 H12C 109.5 . .
H12B C12 H12C 109.5 . .
C10 C13 H13A 109.5 . .
C10 C13 H13B 109.5 . .
H13A C13 H13B 109.5 . .
C10 C13 H13C 109.5 . .
H13A C13 H13C 109.5 . .
H13B C13 H13C 109.5 . .
C16 C14 C15 109.5(4) . .
C16 C14 C17 109.9(4) . .
C15 C14 C17 106.4(3) . .
C16 C14 C4 108.7(3) . .
C15 C14 C4 111.9(3) . .
C17 C14 C4 110.3(3) . .
C14 C15 H15A 109.5 . .
C14 C15 H15B 109.5 . .
H15A C15 H15B 109.5 . .
C14 C15 H15C 109.5 . .
H15A C15 H15C 109.5 . .
H15B C15 H15C 109.5 . .
C14 C16 H16A 109.5 . .
C14 C16 H16B 109.5 . .
H16A C16 H16B 109.5 . .
C14 C16 H16C 109.5 . .
H16A C16 H16C 109.5 . .
H16B C16 H16C 109.5 . .
C14 C17 H17A 109.5 . .
C14 C17 H17B 109.5 . .
H17A C17 H17B 109.5 . .
C14 C17 H17C 109.5 . .
H17A C17 H17C 109.5 . .
H17B C17 H17C 109.5 . .
C21 C18 C20 112.6(3) . .
C21 C18 C19 106.9(3) . .
C20 C18 C19 107.2(3) . .
C21 C18 C6 108.5(3) . .
C20 C18 C6 110.3(3) . .
C19 C18 C6 111.4(3) . .
C18 C19 H19A 109.5 . .
C18 C19 H19B 109.5 . .
H19A C19 H19B 109.5 . .
C18 C19 H19C 109.5 . .
H19A C19 H19C 109.5 . .
H19B C19 H19C 109.5 . .
C18 C20 H20A 109.5 . .
C18 C20 H20B 109.5 . .
H20A C20 H20B 109.5 . .
C18 C20 H20C 109.5 . .
H20A C20 H20C 109.5 . .
H20B C20 H20C 109.5 . .
C18 C21 H21A 109.5 . .
C18 C21 H21B 109.5 . .
H21A C21 H21B 109.5 . .
C18 C21 H21C 109.5 . .
H21A C21 H21C 109.5 . .
H21B C21 H21C 109.5 . .
Cl2 C22 Cl3 114.9(3) . .
Cl2 C22 H22A 108.5 . .
Cl3 C22 H22A 108.5 . .
Cl2 C22 H22B 108.5 . .
Cl3 C22 H22B 108.5 . .
H22A C22 H22B 107.5 . .
C7 N1 C8 121.3(2) . .
C7 N1 Al1 120.92(19) . .
C8 N1 Al1 116.76(16) . .
C1 O1 Al1 126.76(18) . .
C9 O2 Al1 140.37(16) . 4_566
C9 O2 Al1 116.20(15) . .
Al1 O2 Al1 103.05(8) 4_566 .

loop_
_geom_bond_atom_site_label_1
_geom_bond_atom_site_label_2
_geom_bond_distance
_geom_bond_site_symmetry_2
Al1 O1 1.768(2) .
Al1 O2 1.8204(19) 4_566
Al1 O2 1.8568(19) .
Al1 N1 1.967(2) .
Al1 Br1 2.3239(8) .
Al1 Al1 2.8788(14) 4_566
C1 O1 1.332(3) .
C1 C6 1.407(4) .
C1 C2 1.415(4) .
C2 C3 1.421(4) .
C2 C7 1.439(4) .
C3 C4 1.354(5) .
C3 H3 0.9300 .
C4 C5 1.391(5) .
C4 C14 1.549(4) .
C5 C6 1.383(4) .
C5 H5 0.9300 .
C6 C18 1.555(5) .
C7 N1 1.295(3) .
C7 H7 0.9300 .
C8 N1 1.478(4) .
C8 C10 1.549(4) .
C8 C9 1.551(4) .
C8 H8 0.9800 .
C9 O2 1.418(3) .
C9 H9A 0.9700 .
C9 H9B 0.9700 .
C10 C13 1.521(5) .
C10 C11 1.522(5) .
C10 C12 1.538(4) .
C11 H11A 0.9600 .
C11 H11B 0.9600 .
C11 H11C 0.9600 .
C12 H12A 0.9600 .
C12 H12B 0.9600 .
C12 H12C 0.9600 .
C13 H13A 0.9600 .
C13 H13B 0.9600 .
C13 H13C 0.9600 .
C14 C16 1.528(6) .
C14 C15 1.531(6) .
C14 C17 1.531(5) .
C15 H15A 0.9600 .
C15 H15B 0.9600 .
C15 H15C 0.9600 .
C16 H16A 0.9600 .
C16 H16B 0.9600 .
C16 H16C 0.9600 .
C17 H17A 0.9600 .
C17 H17B 0.9600 .
C17 H17C 0.9600 .
C18 C21 1.527(6) .
C18 C20 1.538(5) .
C18 C19 1.543(5) .
C19 H19A 0.9600 .
C19 H19B 0.9600 .
C19 H19C 0.9600 .
C20 H20A 0.9600 .
C20 H20B 0.9600 .
C20 H20C 0.9600 .
C21 H21A 0.9600 .
C21 H21B 0.9600 .
C21 H21C 0.9600 .
C22 Cl2 1.669(6) .
C22 Cl3 1.715(6) .
C22 H22A 0.9700 .
C22 H22B 0.9700 .
O2 Al1 1.8203(19) 4_566

loop_
_geom_hbond_atom_site_label_D
_geom_hbond_atom_site_label_H
_geom_hbond_atom_site_label_A
_geom_hbond_distance_DH
_geom_hbond_distance_HA
_geom_hbond_distance_DA
_geom_hbond_angle_DHA
C21 H21C O1 0.96 2.37 3.022(4) 124.9
C20 H20A O1 0.96 2.34 2.976(4) 123.4

loop_
_geom_torsion_atom_site_label_1
_geom_torsion_atom_site_label_2
_geom_torsion_atom_site_label_3
_geom_torsion_atom_site_label_4
_geom_torsion
_geom_torsion_site_symmetry_1
_geom_torsion_site_symmetry_4
O1 C1 C2 C3 -177.2(3) . .
C6 C1 C2 C3 2.4(4) . .
O1 C1 C2 C7 -1.7(4) . .
C6 C1 C2 C7 177.9(3) . .
C1 C2 C3 C4 -0.6(4) . .
C7 C2 C3 C4 -176.4(3) . .
C2 C3 C4 C5 -1.1(4) . .
C2 C3 C4 C14 176.9(3) . .
C3 C4 C5 C6 1.3(5) . .
C14 C4 C5 C6 -176.8(3) . .
C4 C5 C6 C1 0.5(5) . .
C4 C5 C6 C18 179.5(3) . .
O1 C1 C6 C5 177.3(3) . .
C2 C1 C6 C5 -2.3(4) . .
O1 C1 C6 C18 -1.7(4) . .
C2 C1 C6 C18 178.7(3) . .
C1 C2 C7 N1 7.7(4) . .
C3 C2 C7 N1 -176.7(3) . .
N1 C8 C9 O2 -33.3(3) . .
C10 C8 C9 O2 91.3(3) . .
N1 C8 C10 C13 62.6(3) . .
C9 C8 C10 C13 -57.0(3) . .
N1 C8 C10 C11 -59.0(3) . .
C9 C8 C10 C11 -178.5(3) . .
N1 C8 C10 C12 -176.9(2) . .
C9 C8 C10 C12 63.6(3) . .
C3 C4 C14 C16 -106.5(4) . .
C5 C4 C14 C16 71.5(4) . .
C3 C4 C14 C15 14.6(5) . .
C5 C4 C14 C15 -167.4(3) . .
C3 C4 C14 C17 132.9(4) . .
C5 C4 C14 C17 -49.1(4) . .
C5 C6 C18 C21 -114.1(3) . .
C1 C6 C18 C21 64.9(4) . .
C5 C6 C18 C20 122.2(3) . .
C1 C6 C18 C20 -58.8(4) . .
C5 C6 C18 C19 3.3(5) . .
C1 C6 C18 C19 -177.7(3) . .
C2 C7 N1 C8 -177.7(2) . .
C2 C7 N1 Al1 14.2(4) . .
C10 C8 N1 C7 81.3(3) . .
C9 C8 N1 C7 -153.6(2) . .
C10 C8 N1 Al1 -110.1(2) . .
C9 C8 N1 Al1 15.0(2) . .
O1 Al1 N1 C7 -31.6(2) . .
O2 Al1 N1 C7 -133.3(2) 4_566 .
O2 Al1 N1 C7 173.1(2) . .
Br1 Al1 N1 C7 73.7(2) . .
Al1 Al1 N1 C7 -172.71(19) 4_566 .
O1 Al1 N1 C8 159.75(18) . .
O2 Al1 N1 C8 58.1(2) 4_566 .
O2 Al1 N1 C8 4.43(18) . .
Br1 Al1 N1 C8 -94.95(17) . .
Al1 Al1 N1 C8 18.6(2) 4_566 .
C6 C1 O1 Al1 150.3(2) . .
C2 C1 O1 Al1 -30.1(4) . .
O2 Al1 O1 C1 -176.8(2) 4_566 .
O2 Al1 O1 C1 112.9(3) . .
N1 Al1 O1 C1 40.6(2) . .
Br1 Al1 O1 C1 -63.2(2) . .
Al1 Al1 O1 C1 170.15(18) 4_566 .
C8 C9 O2 Al1 -147.0(2) . 4_566
C8 C9 O2 Al1 41.6(3) . .
O1 Al1 O2 C9 -101.1(3) . .
O2 Al1 O2 C9 -175.77(16) 4_566 .
N1 Al1 O2 C9 -26.5(2) . .
Br1 Al1 O2 C9 75.05(19) . .
Al1 Al1 O2 C9 174.4(2) 4_566 .
O1 Al1 O2 Al1 84.6(2) . 4_566
O2 Al1 O2 Al1 9.86(13) 4_566 4_566
N1 Al1 O2 Al1 159.11(11) . 4_566
Br1 Al1 O2 Al1 -99.32(8) . 4_566
